data_4123930
loop_
_publ_author_name
'Smith, L.J.'
'Eckert, H.'
'Cheetham, A.K.'

_publ_section_title
;
 Site preferences in the mixed cation zeolite, Li, Na-chabazite: a
 combined solid-state NMR and neutron diffraction study
;
_journal_name_full 'Journal of the American Chemical Society'
_journal_page_first 1700
_journal_page_last 1708
_journal_volume 122
_journal_year 2000
_chemical_formula_sum 'Al3.53 Li3.53 O24 Si8.47'
_chemical_name_systematic 'Li3.53 (Al3.53 Si8.47 O24)'
_space_group_IT_number 166
_symmetry_space_group_name_Hall '-P 3* 2'
_symmetry_space_group_name_H-M 'R -3 m :R'
_cell_angle_alpha 93.482
_cell_angle_beta 93.482
_cell_angle_gamma 93.482
_cell_formula_units_Z 1
_cell_length_a 9.3357
_cell_length_b 9.3357
_cell_length_c 9.3357
_cell_volume 808.958
_citation_journal_id_ASTM JACSAT
_cod_data_source_file Smith_JACSAT_2000_1169.cif
_cod_data_source_block Al3.53Li3.53O24Si8.47
_cod_original_cell_volume 808.9578
_cod_original_sg_symbol_Hall '-R 3 2" (-y+z,x+z,-x+y+z)'
_cod_database_code 4123930

loop_
_symmetry_equiv_pos_as_xyz
x,y,z
z,x,y
y,z,x
-y,-x,-z
-z,-y,-x
-x,-z,-y
-x,-y,-z
-z,-x,-y
-y,-z,-x
y,x,z
z,y,x
x,z,y

loop_
_atom_site_label
_atom_site_type_symbol
_atom_site_fract_x
_atom_site_fract_y
_atom_site_fract_z
_atom_site_occupancy
_atom_site_U_iso_or_equiv
O1 O-2 0.7668 0.2332 0.5 1 0.0
Al1 Al+3 0.5968 0.8242 0.3748 0.294 0.0
O3 O-2 0.7609 0.7609 0.3807 1 0.0
O4 O-2 0.5264 0.5264 0.7732 1 0.0
Li2 Li+1 0.854 0.309 0.194 0.132 0.0
O2 O-2 0.6205 0.3795 0 1 0.0
Li1 Li+1 0.3718 0.3718 0.3718 0.976 0.0
Si1 Si+4 0.5968 0.8242 0.3748 0.706 0.0
